data_4032432
loop_
_publ_author_name
'Tretyakov, Evgeny V.'
'Fedyushin, Pavel A.'
'Panteleeva, Elena V.'
'Stass, Dmitri V.'
'Bagryanskaya, Irina Yu'
'Beregovaya, Irina V.'
'Bogomyakov, Artem S.'

_publ_section_title
;
 Substitution of a Fluorine Atom in Perfluorobenzonitrile by a Lithiated
 Nitronyl Nitroxide.
;
_journal_issue 8
_journal_name_full 'The Journal of organic chemistry'
_journal_page_first 4179
_journal_page_last 4185
_journal_paper_doi 10.1021/acs.joc.7b00144
_journal_volume 82
_journal_year 2017
_chemical_formula_moiety 'C14 H12 F4 N3 O2'
_chemical_formula_sum 'C14 H12 F4 N3 O2'
_chemical_formula_weight 330.27
_chemical_melting_point 469
_chemical_name_systematic
; 
 2-(4-Cyano-2,3,5,6-tetrafluorophenyl)-4,4,5,5-tetramethyl-
 4,5-dihydro-1H-imidazol-3-oxide-1-oxyle 
;
_space_group_IT_number 73
_symmetry_cell_setting orthorhombic
_symmetry_space_group_name_Hall '-I 2b 2c'
_symmetry_space_group_name_H-M 'I b c a'
_atom_sites_solution_hydrogens geom
_atom_sites_solution_primary direct
_atom_sites_solution_secondary difmap
_audit_creation_method SHELXL-97
_cell_angle_alpha 90.00
_cell_angle_beta 90.00
_cell_angle_gamma 90.00
_cell_formula_units_Z 8
_cell_length_a 10.4901(13)
_cell_length_b 10.6393(12)
_cell_length_c 26.130(4)
_cell_measurement_reflns_used 5401
_cell_measurement_temperature 296(2)
_cell_measurement_theta_max 24.33
_cell_measurement_theta_min 3.12
_cell_volume 2916.3(7)
_computing_cell_refinement 'Bruker SAINT'
_computing_data_collection 'Bruker APEX2'
_computing_data_reduction 'Bruker SAINT'
_computing_molecular_graphics 'Bruker SHELXTL'
_computing_publication_material 'Bruker SHELXTL'
_computing_structure_refinement 'SHELXL-97 (Sheldrick, 2008)'
_computing_structure_solution 'SHELXS-97 (Sheldrick, 2008)'
_diffrn_ambient_temperature 296(2)
_diffrn_measured_fraction_theta_full 0.971
_diffrn_measured_fraction_theta_max 0.971
_diffrn_measurement_device_type 'Bruker APEX-II CCD'
_diffrn_measurement_method '\f and \w scans'
_diffrn_radiation_monochromator graphite
_diffrn_radiation_source 'sealed tube'
_diffrn_radiation_type MoK\a
_diffrn_radiation_wavelength 0.71073
_diffrn_reflns_av_R_equivalents 0.0841
_diffrn_reflns_av_sigmaI/netI 0.0501
_diffrn_reflns_limit_h_max 12
_diffrn_reflns_limit_h_min -12
_diffrn_reflns_limit_k_max 12
_diffrn_reflns_limit_k_min -12
_diffrn_reflns_limit_l_max 30
_diffrn_reflns_limit_l_min -31
_diffrn_reflns_number 14912
_diffrn_reflns_theta_full 25.10
_diffrn_reflns_theta_max 25.10
_diffrn_reflns_theta_min 1.56
_diffrn_standards_number 0
_exptl_absorpt_coefficient_mu 0.137
_exptl_absorpt_correction_T_max 0.8620
_exptl_absorpt_correction_T_min 0.7413
_exptl_absorpt_correction_type multi-scan
_exptl_absorpt_process_details SADABS
_exptl_crystal_colour dark-purple
_exptl_crystal_density_diffrn 1.504
_exptl_crystal_density_method 'not measured'
_exptl_crystal_description plate
_exptl_crystal_F_000 1352
_exptl_crystal_size_max 0.20
_exptl_crystal_size_mid 0.20
_exptl_crystal_size_min 0.02
_refine_diff_density_max 0.421
_refine_diff_density_min -0.481
_refine_diff_density_rms 0.180
_refine_ls_extinction_coef 0.032(3)
_refine_ls_extinction_expression Fc^*^=kFc[1+0.001xFc^2^\l^3^/sin(2\q)]^-1/4^
_refine_ls_extinction_method SHELXL
_refine_ls_goodness_of_fit_ref 1.090
_refine_ls_hydrogen_treatment constr
_refine_ls_matrix_type full
_refine_ls_number_parameters 109
_refine_ls_number_reflns 1202
_refine_ls_number_restraints 0
_refine_ls_restrained_S_all 1.090
_refine_ls_R_factor_all 0.1087
_refine_ls_R_factor_gt 0.0654
_refine_ls_shift/su_max 0.000
_refine_ls_shift/su_mean 0.000
_refine_ls_structure_factor_coef Fsqd
_refine_ls_weighting_details 'calc w=1/[\s^2^(Fo^2^)+(0.0943P)^2^+0.0000P] where P=(Fo^2^+2Fc^2^)/3'
_refine_ls_weighting_scheme calc
_refine_ls_wR_factor_gt 0.1415
_refine_ls_wR_factor_ref 0.1699
_reflns_number_gt 742
_reflns_number_total 1202
_reflns_threshold_expression >2sigma(I)
_cod_data_source_file jo7b00144_si_002.cif
_cod_data_source_block 3_paf124
_cod_depositor_comments
;
The following automatic conversions were performed:

'_symmetry_cell_setting' value 'Orthorhombic' changed to
'orthorhombic' according to
/home/data/users/saulius/crontab/automatic-downloads/rss-feeds/ACS/lib/dictionaries/cif_core.dic
dictionary named 'cif_core.dic' version 2.4.2 from 2011-04-26.

Automatic conversion script
Id: cif_fix_values 4973 2017-02-22 13:04:09Z antanas 

 Adding full bibliography for 4032432--4032434.cif.
;
_cod_original_cell_volume 2916.3(6)
_cod_original_sg_symbol_H-M 'Ibca '
_cod_database_code 4032432

loop_
_symmetry_equiv_pos_as_xyz
'x, y, z'
'x, -y, -z+1/2'
'-x+1/2, y, -z'
'-x, -y+1/2, z'
'x+1/2, y+1/2, z+1/2'
'x+1/2, -y+1/2, -z+1'
'-x+1, y+1/2, -z+1/2'
'-x+1/2, -y+1, z+1/2'
'-x, -y, -z'
'-x, y, z-1/2'
'x-1/2, -y, z'
'x, y-1/2, -z'
'-x+1/2, -y+1/2, -z+1/2'
'-x+1/2, y+1/2, z'
'x, -y+1/2, z+1/2'
'x+1/2, y, -z+1/2'

loop_
_atom_site_label
_atom_site_type_symbol
_atom_site_fract_x
_atom_site_fract_y
_atom_site_fract_z
_atom_site_U_iso_or_equiv
_atom_site_adp_type
_atom_site_occupancy
_atom_site_symmetry_multiplicity
_atom_site_calc_flag
_atom_site_refinement_flags
N1 N 0.6034(2) 0.2332(2) 0.11050(10) 0.0454(7) Uani 1 1 d .
N2 N 0.5000 0.2500 -0.18003(19) 0.0894(17) Uani 1 2 d S
O1 O 0.71604(17) 0.2124(2) 0.09409(9) 0.0606(8) Uani 1 1 d .
F1 F 0.62072(16) 0.43544(16) 0.02321(7) 0.0594(7) Uani 1 1 d .
F2 F 0.61458(17) 0.43923(17) -0.07986(8) 0.0654(7) Uani 1 1 d .
C1 C 0.5000 0.2500 0.08127(16) 0.0414(10) Uani 1 2 d S
C2 C 0.5749(3) 0.2530(3) 0.16599(12) 0.0471(8) Uani 1 1 d .
C3 C 0.5000 0.2500 0.02499(15) 0.0407(9) Uani 1 2 d S
C4 C 0.5618(2) 0.3432(3) -0.00223(12) 0.0432(8) Uani 1 1 d .
C5 C 0.5609(3) 0.3447(3) -0.05461(12) 0.0471(8) Uani 1 1 d .
C6 C 0.5000 0.2500 -0.08186(16) 0.0452(11) Uani 1 2 d S
C7 C 0.5000 0.2500 -0.1366(2) 0.0587(12) Uani 1 2 d S
C8 C 0.6292(4) 0.3818(4) 0.17921(16) 0.0729(11) Uani 1 1 d .
H3 H 0.7183 0.3840 0.1709 0.109 Uiso 1 1 calc R
H2 H 0.6183 0.3975 0.2151 0.109 Uiso 1 1 calc R
H1 H 0.5851 0.4452 0.1600 0.109 Uiso 1 1 calc R
C9 C 0.6403(3) 0.1521(4) 0.19725(13) 0.0691(11) Uani 1 1 d .
H6 H 0.6220 0.1648 0.2329 0.104 Uiso 1 1 calc R
H5 H 0.7307 0.1565 0.1918 0.104 Uiso 1 1 calc R
H4 H 0.6096 0.0710 0.1869 0.104 Uiso 1 1 calc R

loop_
_atom_site_aniso_label
_atom_site_aniso_U_11
_atom_site_aniso_U_22
_atom_site_aniso_U_33
_atom_site_aniso_U_23
_atom_site_aniso_U_13
_atom_site_aniso_U_12
N1 0.0283(12) 0.0633(15) 0.0447(15) -0.0027(11) 0.0024(10) 0.0001(10)
N2 0.065(3) 0.159(5) 0.044(3) 0.000 0.000 0.002(3)
O1 0.0279(11) 0.0937(17) 0.0602(14) -0.0031(12) 0.0051(9) 0.0045(10)
F1 0.0553(11) 0.0638(12) 0.0590(12) -0.0072(9) 0.0016(9) -0.0154(8)
F2 0.0611(13) 0.0739(13) 0.0611(13) 0.0173(9) 0.0097(9) -0.0086(9)
C1 0.030(2) 0.053(2) 0.041(2) 0.000 0.000 -0.0040(17)
C2 0.0367(16) 0.0633(17) 0.0412(17) -0.0043(14) -0.0037(13) 0.0010(13)
C3 0.0288(18) 0.052(2) 0.042(2) 0.000 0.000 0.0028(16)
C4 0.0325(13) 0.0512(17) 0.0458(18) -0.0036(13) 0.0015(12) -0.0031(12)
C5 0.0351(16) 0.0571(18) 0.049(2) 0.0075(15) 0.0060(12) 0.0022(13)
C6 0.0300(19) 0.066(3) 0.040(2) 0.000 0.000 0.0073(19)
C7 0.041(3) 0.087(3) 0.048(3) 0.000 0.000 0.003(2)
C8 0.061(2) 0.083(2) 0.075(2) -0.021(2) 0.0007(17) -0.0159(18)
C9 0.053(2) 0.102(3) 0.053(2) 0.0094(19) -0.0048(14) 0.0204(18)

loop_
_atom_type_symbol
_atom_type_description
_atom_type_scat_dispersion_real
_atom_type_scat_dispersion_imag
_atom_type_scat_source
C C 0.0033 0.0016 'International Tables Vol C Tables 4.2.6.8 and 6.1.1.4'
H H 0.0000 0.0000 'International Tables Vol C Tables 4.2.6.8 and 6.1.1.4'
N N 0.0061 0.0033 'International Tables Vol C Tables 4.2.6.8 and 6.1.1.4'
O O 0.0106 0.0060 'International Tables Vol C Tables 4.2.6.8 and 6.1.1.4'
F F 0.0171 0.0103 'International Tables Vol C Tables 4.2.6.8 and 6.1.1.4'

loop_
_geom_angle_atom_site_label_1
_geom_angle_atom_site_label_2
_geom_angle_atom_site_label_3
_geom_angle
_geom_angle_site_symmetry_1
_geom_angle_site_symmetry_3
O1 N1 C1 125.6(3) . .
O1 N1 C2 122.3(2) . .
C1 N1 C2 111.9(2) . .
N1 C1 N1 110.4(4) 4_655 .
N1 C1 C3 124.79(18) 4_655 .
N1 C1 C3 124.79(18) . .
N1 C2 C9 109.4(2) . .
N1 C2 C8 105.8(3) . .
C9 C2 C8 110.3(3) . .
N1 C2 C2 101.18(14) . 4_655
C9 C2 C2 115.1(3) . 4_655
C8 C2 C2 114.2(3) . 4_655
C4 C3 C4 118.0(4) . 4_655
C4 C3 C1 120.98(19) . .
C4 C3 C1 120.98(19) 4_655 .
F1 C4 C5 119.4(3) . .
F1 C4 C3 119.2(3) . .
C5 C4 C3 121.4(3) . .
F2 C5 C4 120.2(3) . .
F2 C5 C6 119.3(3) . .
C4 C5 C6 120.4(3) . .
C5 C6 C5 118.4(4) . 4_655
C5 C6 C7 120.82(19) . .
C5 C6 C7 120.82(19) 4_655 .
N2 C7 C6 180.0 . .
C2 C8 H3 109.5 . .
C2 C8 H2 109.5 . .
H3 C8 H2 109.5 . .
C2 C8 H1 109.5 . .
H3 C8 H1 109.5 . .
H2 C8 H1 109.5 . .
C2 C9 H6 109.5 . .
C2 C9 H5 109.5 . .
H6 C9 H5 109.5 . .
C2 C9 H4 109.5 . .
H6 C9 H4 109.5 . .
H5 C9 H4 109.5 . .

loop_
_geom_bond_atom_site_label_1
_geom_bond_atom_site_label_2
_geom_bond_distance
_geom_bond_site_symmetry_2
N1 O1 1.276(3) .
N1 C1 1.339(3) .
N1 C2 1.495(4) .
N2 C7 1.135(7) .
F1 C4 1.337(3) .
F2 C5 1.328(3) .
C1 N1 1.339(3) 4_655
C1 C3 1.470(6) .
C2 C9 1.513(5) .
C2 C8 1.524(5) .
C2 C2 1.573(6) 4_655
C3 C4 1.382(3) .
C3 C4 1.382(3) 4_655
C4 C5 1.369(4) .
C5 C6 1.390(4) .
C6 C5 1.390(4) 4_655
C6 C7 1.430(7) .
C8 H3 0.9600 .
C8 H2 0.9600 .
C8 H1 0.9600 .
C9 H6 0.9600 .
C9 H5 0.9600 .
C9 H4 0.9600 .

loop_
_geom_torsion_atom_site_label_1
_geom_torsion_atom_site_label_2
_geom_torsion_atom_site_label_3
_geom_torsion_atom_site_label_4
_geom_torsion
_geom_torsion_site_symmetry_1
_geom_torsion_site_symmetry_4
O1 N1 C1 N1 178.6(3) . 4_655
C2 N1 C1 N1 -6.60(15) . 4_655
O1 N1 C1 C3 -1.4(3) . .
C2 N1 C1 C3 173.40(15) . .
O1 N1 C2 C9 -47.4(4) . .
C1 N1 C2 C9 137.6(3) . .
O1 N1 C2 C8 71.4(4) . .
C1 N1 C2 C8 -103.6(3) . .
O1 N1 C2 C2 -169.3(3) . 4_655
C1 N1 C2 C2 15.7(3) . 4_655
N1 C1 C3 C4 113.80(18) 4_655 .
N1 C1 C3 C4 -66.20(18) . .
N1 C1 C3 C4 -66.20(18) 4_655 4_655
N1 C1 C3 C4 113.80(18) . 4_655
C4 C3 C4 F1 179.0(3) 4_655 .
C1 C3 C4 F1 -1.0(3) . .
C4 C3 C4 C5 0.83(19) 4_655 .
C1 C3 C4 C5 -179.18(19) . .
F1 C4 C5 F2 -2.2(4) . .
C3 C4 C5 F2 176.0(2) . .
F1 C4 C5 C6 -179.8(2) . .
C3 C4 C5 C6 -1.6(4) . .
F2 C5 C6 C5 -176.9(3) . 4_655
C4 C5 C6 C5 0.81(19) . 4_655
F2 C5 C6 C7 3.1(3) . .
C4 C5 C6 C7 -179.19(19) . .
C5 C6 C7 N2 -128(100) . .
C5 C6 C7 N2 52(65) 4_655 .
